data_2239901
loop_
_publ_author_name
'Kaur, Manpreet'
'Jasinski, Jerry P.'
'Kavitha, Channappa N.'
'Yathirajan, Hemmige S.'
'Byrappa, K.'

_publ_section_title
;
 Crystal structure of
 <i>N</i>-[3-(2-chlorobenzoyl)-5-ethylthiophen-2-yl]-2-[(<i>E</i>)-(2-hydroxybenzylidene)amino]acetamide
;
_journal_coeditor_code ZS2311
_journal_issue 9
_journal_name_full 'Acta Crystallographica Section E'
_journal_page_first o1011
_journal_page_last o1012
_journal_paper_doi 10.1107/S1600536814018224
_journal_volume 70
_journal_year 2014
_chemical_formula_iupac 'C22 H19 Cl N2 O3 S'
_chemical_formula_moiety 'C22 H19 Cl N2 O3 S'
_chemical_formula_sum 'C22 H19 Cl N2 O3 S'
_chemical_formula_weight 426.90
_chemical_name_systematic
<i>N</i>-[3-(2-Chlorobenzoyl)-5-ethylthiophen-2-yl]-2-[(<i>E</i>)-(2-hydroxybenzylidene)amino]acetamide
_space_group_crystal_system monoclinic
_space_group_IT_number 14
_space_group_name_Hall '-P 2ybc'
_space_group_name_H-M_alt 'P 1 21/c 1'
_symmetry_space_group_name_Hall '-P 2ybc'
_symmetry_space_group_name_H-M 'P 1 21/c 1'
_atom_sites_solution_hydrogens geom
_atom_sites_solution_primary direct
_audit_creation_method
;
  Olex2 1.2
  (compiled Apr 23 2013 17:54:37, GUI svn.r4466)
;
_cell_angle_alpha 90
_cell_angle_beta 90.6654(19)
_cell_angle_gamma 90
_cell_formula_units_Z 4
_cell_length_a 9.7888(2)
_cell_length_b 16.9476(3)
_cell_length_c 12.2863(3)
_cell_measurement_reflns_used 6410
_cell_measurement_temperature 173(2)
_cell_measurement_theta_max 71.5180
_cell_measurement_theta_min 4.4380
_cell_volume 2038.12(7)
_computing_cell_refinement 'CrysAlis PRO (Agilent, 2012)'
_computing_data_collection 'CrysAlis PRO (Agilent, 2012)'
_computing_data_reduction 'CrysAlis RED (Agilent, 2012)'
_computing_molecular_graphics 'OLEX2 (Dolomanov <i>et al.</i>, 2009)'
_computing_publication_material 'OLEX2 (Dolomanov <i>et al.</i>, 2009)'
_computing_structure_refinement 'SHELXL2012 (Sheldrick, 2008)'
_computing_structure_solution 'SUPERFLIP (Palatinus & Chapuis, 2007)'
_diffrn_ambient_temperature 173(2)
_diffrn_detector_area_resol_mean 16.0416
_diffrn_measured_fraction_theta_full 0.999
_diffrn_measured_fraction_theta_max 0.987
_diffrn_measurement_device_type 'Agilent Xcalibur Eos Gemini'
_diffrn_measurement_method '\w scans'
_diffrn_radiation_type CuK\a
_diffrn_radiation_wavelength 1.54184
_diffrn_reflns_av_R_equivalents 0.0280
_diffrn_reflns_limit_h_max 10
_diffrn_reflns_limit_h_min -12
_diffrn_reflns_limit_k_max 20
_diffrn_reflns_limit_k_min -15
_diffrn_reflns_limit_l_max 14
_diffrn_reflns_limit_l_min -15
_diffrn_reflns_number 14124
_diffrn_reflns_theta_full 67.684
_diffrn_reflns_theta_max 71.347
_diffrn_reflns_theta_min 4.445
_exptl_absorpt_coefficient_mu 2.838
_exptl_absorpt_correction_T_max 1.00000
_exptl_absorpt_correction_T_min 0.80214
_exptl_absorpt_correction_type multi-scan
_exptl_absorpt_process_details
;
(CrysAlis PRO; Agilent, 2012)
;
_exptl_crystal_colour 'pale yellow'
_exptl_crystal_density_diffrn 1.391
_exptl_crystal_description irregular
_exptl_crystal_F_000 888
_exptl_crystal_size_max 0.32
_exptl_crystal_size_mid 0.28
_exptl_crystal_size_min 0.18
_refine_diff_density_max 0.419
_refine_diff_density_min -0.290
_refine_ls_extinction_method none
_refine_ls_goodness_of_fit_ref 1.019
_refine_ls_hydrogen_treatment constr
_refine_ls_matrix_type full
_refine_ls_number_parameters 264
_refine_ls_number_reflns 3909
_refine_ls_number_restraints 0
_refine_ls_restrained_S_all 1.019
_refine_ls_R_factor_all 0.0423
_refine_ls_R_factor_gt 0.0366
_refine_ls_shift/su_max 0.001
_refine_ls_shift/su_mean 0.000
_refine_ls_structure_factor_coef Fsqd
_refine_ls_weighting_details 'w=1/[\s^2^(Fo^2^)+(0.0595P)^2^+0.7231P] where P=(Fo^2^+2Fc^2^)/3'
_refine_ls_weighting_scheme calc
_refine_ls_wR_factor_gt 0.0977
_refine_ls_wR_factor_ref 0.1024
_reflns_number_gt 3459
_reflns_number_total 3909
_reflns_threshold_expression I>2\s(I)
_cod_data_source_file zs2311sup1.cif
_cod_data_source_block I
_cod_original_cell_volume 2038.11(7)
_cod_database_code 2239901
_cod_database_fobs_code 2239901
_shelx_space_group_comment
;
The symmetry employed for this shelxl refinement is uniquely defined
by the following loop, which should always be used as a source of
symmetry information in preference to the above space-group names.
They are only intended as comments.
;

loop_
_space_group_symop_operation_xyz
'x, y, z'
'-x, y+1/2, -z+1/2'
'-x, -y, -z'
'x, -y-1/2, z-1/2'

loop_
_atom_site_type_symbol
_atom_site_label
_atom_site_fract_x
_atom_site_fract_y
_atom_site_fract_z
_atom_site_U_iso_or_equiv
_atom_site_adp_type
_atom_site_calc_flag
_atom_site_occupancy
Cl Cl1 0.51629(5) 0.31401(3) 0.21556(4) 0.04758(15) Uani d 1
S S1 0.72524(4) 0.53992(2) -0.03408(3) 0.03034(13) Uani d 1
O O1 0.90220(15) 0.32692(8) 0.14607(11) 0.0450(4) Uani d 1
O O2 0.89582(15) 0.48587(9) -0.19425(12) 0.0488(4) Uani d 1
O O3 1.20084(14) 0.26518(8) 0.07197(10) 0.0389(3) Uani d 1
H H3 1.1619 0.2959 0.0304 0.058 Uiso calc 1
N N1 0.89927(14) 0.41330(9) -0.04031(11) 0.0298(3) Uani d 1
H H1 0.9353 0.3731 -0.0084 0.036 Uiso calc 1
N N2 1.09746(14) 0.31536(9) -0.11697(11) 0.0296(3) Uani d 1
C C1 0.81400(18) 0.37146(11) 0.18143(14) 0.0337(4) Uani d 1
C C2 0.75997(17) 0.43810(10) 0.12005(14) 0.0301(4) Uani d 1
C C3 0.65870(17) 0.49297(10) 0.15660(14) 0.0312(4) Uani d 1
H H3A 0.6172 0.4893 0.2241 0.037 Uiso calc 1
C C4 0.62912(17) 0.55044(10) 0.08380(14) 0.0303(4) Uani d 1
C C5 0.80425(17) 0.45664(10) 0.01659(14) 0.0277(3) Uani d 1
C C6 0.76476(19) 0.35931(11) 0.29613(14) 0.0347(4) Uani d 1
C C7 0.6345(2) 0.33302(10) 0.31984(15) 0.0361(4) Uani d 1
C C8 0.5958(2) 0.31975(11) 0.42645(17) 0.0459(5) Uani d 1
H H8 0.5078 0.3025 0.4416 0.055 Uiso calc 1
C C9 0.6891(3) 0.33232(14) 0.50999(17) 0.0542(6) Uani d 1
H H9 0.6642 0.3226 0.5816 0.065 Uiso calc 1
C C10 0.8190(3) 0.35918(16) 0.48780(18) 0.0579(6) Uani d 1
H H10 0.8811 0.3679 0.5443 0.069 Uiso calc 1
C C11 0.8567(2) 0.37316(14) 0.38070(17) 0.0479(5) Uani d 1
H H11 0.9438 0.3919 0.3658 0.058 Uiso calc 1
C C12 0.93954(17) 0.42990(11) -0.14303(14) 0.0325(4) Uani d 1
C C13 1.04302(19) 0.37442(12) -0.19171(14) 0.0366(4) Uani d 1
H H13A 1.0007 0.3476 -0.2531 0.044 Uiso calc 1
H H13B 1.1184 0.4054 -0.2193 0.044 Uiso calc 1
C C14 1.13375(17) 0.24926(10) -0.15744(13) 0.0288(3) Uani d 1
H H14 1.1191 0.2404 -0.2314 0.035 Uiso calc 1
C C15 1.19709(17) 0.18724(10) -0.09226(14) 0.0285(3) Uani d 1
C C16 1.22675(17) 0.19676(10) 0.01912(13) 0.0289(3) Uani d 1
C C17 1.28505(19) 0.13503(12) 0.07805(15) 0.0376(4) Uani d 1
H H17 1.3040 0.1412 0.1519 0.045 Uiso calc 1
C C18 1.3150(2) 0.06443(12) 0.02676(18) 0.0461(5) Uani d 1
H H18 1.3542 0.0234 0.0665 0.055 Uiso calc 1
C C19 1.2869(2) 0.05440(12) -0.08316(19) 0.0483(5) Uani d 1
H H19 1.3071 0.0068 -0.1171 0.058 Uiso calc 1
C C20 1.2291(2) 0.11509(11) -0.14174(15) 0.0387(4) Uani d 1
H H20 1.2109 0.1082 -0.2156 0.046 Uiso calc 1
C C21 0.52840(19) 0.61717(10) 0.09042(17) 0.0373(4) Uani d 1
H H21A 0.4703 0.6163 0.0259 0.045 Uiso calc 1
H H21B 0.5780 0.6667 0.0907 0.045 Uiso calc 1
C C22 0.43888(19) 0.61370(11) 0.19068(16) 0.0387(4) Uani d 1
H H22A 0.4948 0.6193 0.2549 0.058 Uiso calc 1
H H22B 0.3922 0.5639 0.1927 0.058 Uiso calc 1
H H22C 0.3731 0.6557 0.1877 0.058 Uiso calc 1

loop_
_atom_site_aniso_label
_atom_site_aniso_U_11
_atom_site_aniso_U_22
_atom_site_aniso_U_33
_atom_site_aniso_U_12
_atom_site_aniso_U_13
_atom_site_aniso_U_23
Cl1 0.0494(3) 0.0435(3) 0.0499(3) -0.0040(2) 0.0038(2) -0.0039(2)
S1 0.0306(2) 0.0277(2) 0.0327(2) 0.00170(15) -0.00142(16) 0.00588(15)
O1 0.0500(8) 0.0504(8) 0.0350(7) 0.0261(6) 0.0130(6) 0.0114(6)
O2 0.0476(8) 0.0570(9) 0.0421(8) 0.0170(7) 0.0090(6) 0.0233(7)
O3 0.0495(8) 0.0438(7) 0.0234(6) 0.0149(6) -0.0037(5) -0.0071(5)
N1 0.0283(7) 0.0330(7) 0.0281(7) 0.0051(6) 0.0024(5) 0.0060(6)
N2 0.0289(7) 0.0377(8) 0.0222(7) 0.0016(6) 0.0019(5) 0.0006(6)
C1 0.0326(9) 0.0373(9) 0.0313(9) 0.0087(7) 0.0046(7) 0.0046(7)
C2 0.0282(8) 0.0329(9) 0.0292(8) 0.0048(7) 0.0022(6) 0.0026(7)
C3 0.0300(8) 0.0319(8) 0.0318(9) 0.0039(7) 0.0013(7) 0.0003(7)
C4 0.0290(8) 0.0273(8) 0.0346(9) 0.0004(6) -0.0021(7) -0.0009(7)
C5 0.0263(8) 0.0279(8) 0.0287(8) -0.0002(6) -0.0025(6) 0.0032(6)
C6 0.0397(9) 0.0348(9) 0.0298(9) 0.0162(7) 0.0055(7) 0.0061(7)
C7 0.0450(10) 0.0277(8) 0.0358(9) 0.0076(7) 0.0076(8) 0.0017(7)
C8 0.0620(13) 0.0324(9) 0.0438(11) 0.0026(9) 0.0207(10) 0.0019(8)
C9 0.0804(17) 0.0517(13) 0.0308(10) 0.0159(11) 0.0193(10) 0.0085(9)
C10 0.0647(15) 0.0753(16) 0.0335(11) 0.0231(12) -0.0056(10) 0.0055(10)
C11 0.0395(10) 0.0667(14) 0.0376(10) 0.0179(9) 0.0027(8) 0.0057(9)
C12 0.0276(8) 0.0414(10) 0.0284(8) 0.0007(7) 0.0002(6) 0.0081(7)
C13 0.0366(9) 0.0484(10) 0.0248(8) 0.0064(8) 0.0062(7) 0.0085(7)
C14 0.0292(8) 0.0382(9) 0.0190(7) -0.0056(7) 0.0013(6) -0.0014(6)
C15 0.0268(8) 0.0330(8) 0.0259(8) -0.0054(6) 0.0029(6) -0.0027(6)
C16 0.0261(8) 0.0356(9) 0.0251(8) 0.0002(6) 0.0044(6) -0.0024(7)
C17 0.0362(9) 0.0472(10) 0.0296(9) 0.0042(8) 0.0031(7) 0.0032(8)
C18 0.0521(12) 0.0377(10) 0.0486(12) 0.0065(9) 0.0031(9) 0.0087(9)
C19 0.0615(13) 0.0306(9) 0.0529(12) 0.0017(9) 0.0053(10) -0.0071(9)
C20 0.0465(10) 0.0366(10) 0.0330(9) -0.0048(8) 0.0006(8) -0.0080(7)
C21 0.0339(9) 0.0270(8) 0.0511(11) 0.0046(7) -0.0016(8) 0.0019(8)
C22 0.0364(9) 0.0349(9) 0.0447(10) 0.0069(7) -0.0049(8) -0.0103(8)

loop_
_atom_type_symbol
_atom_type_description
_atom_type_scat_dispersion_real
_atom_type_scat_dispersion_imag
_atom_type_scat_source
C C 0.0181 0.0091 'International Tables Vol C Tables 4.2.6.8 and 6.1.1.4'
H H 0.0000 0.0000 'International Tables Vol C Tables 4.2.6.8 and 6.1.1.4'
N N 0.0311 0.0180 'International Tables Vol C Tables 4.2.6.8 and 6.1.1.4'
O O 0.0492 0.0322 'International Tables Vol C Tables 4.2.6.8 and 6.1.1.4'
S S 0.3331 0.5567 'International Tables Vol C Tables 4.2.6.8 and 6.1.1.4'
Cl Cl 0.3639 0.7018 'International Tables Vol C Tables 4.2.6.8 and 6.1.1.4'

loop_
_geom_angle_atom_site_label_1
_geom_angle_atom_site_label_2
_geom_angle_atom_site_label_3
_geom_angle
C5 S1 C4 91.60(8)
C16 O3 H3 109.5
C5 N1 H1 117.8
C12 N1 H1 117.8
C12 N1 C5 124.42(15)
C14 N2 C13 117.32(14)
O1 C1 C2 123.10(16)
O1 C1 C6 118.64(15)
C2 C1 C6 118.17(14)
C3 C2 C1 126.12(15)
C5 C2 C1 122.47(15)
C5 C2 C3 111.41(15)
C2 C3 H3A 123.1
C4 C3 C2 113.79(16)
C4 C3 H3A 123.1
C3 C4 S1 111.23(13)
C3 C4 C21 129.94(17)
C21 C4 S1 118.82(14)
N1 C5 S1 123.71(13)
N1 C5 C2 124.32(15)
C2 C5 S1 111.96(13)
C7 C6 C1 123.05(17)
C7 C6 C11 119.20(17)
C11 C6 C1 117.73(17)
C6 C7 Cl1 120.58(14)
C6 C7 C8 120.9(2)
C8 C7 Cl1 118.52(17)
C7 C8 H8 120.3
C9 C8 C7 119.4(2)
C9 C8 H8 120.3
C8 C9 H9 119.8
C10 C9 C8 120.41(19)
C10 C9 H9 119.8
C9 C10 H10 120.1
C9 C10 C11 119.9(2)
C11 C10 H10 120.1
C6 C11 C10 120.2(2)
C6 C11 H11 119.9
C10 C11 H11 119.9
O2 C12 N1 122.69(17)
O2 C12 C13 121.02(16)
N1 C12 C13 116.29(15)
N2 C13 C12 114.87(14)
N2 C13 H13A 108.5
N2 C13 H13B 108.5
C12 C13 H13A 108.5
C12 C13 H13B 108.5
H13A C13 H13B 107.5
N2 C14 H14 118.7
N2 C14 C15 122.52(15)
C15 C14 H14 118.7
C16 C15 C14 122.33(15)
C20 C15 C14 119.14(15)
C20 C15 C16 118.53(16)
O3 C16 C15 121.85(15)
O3 C16 C17 118.19(15)
C17 C16 C15 119.97(16)
C16 C17 H17 120.0
C18 C17 C16 120.03(17)
C18 C17 H17 120.0
C17 C18 H18 119.7
C17 C18 C19 120.58(19)
C19 C18 H18 119.7
C18 C19 H19 120.2
C20 C19 C18 119.65(18)
C20 C19 H19 120.2
C15 C20 H20 119.4
C19 C20 C15 121.23(18)
C19 C20 H20 119.4
C4 C21 H21A 108.9
C4 C21 H21B 108.9
C4 C21 C22 113.53(16)
H21A C21 H21B 107.7
C22 C21 H21A 108.9
C22 C21 H21B 108.9
C21 C22 H22A 109.5
C21 C22 H22B 109.5
C21 C22 H22C 109.5
H22A C22 H22B 109.5
H22A C22 H22C 109.5
H22B C22 H22C 109.5

loop_
_geom_bond_atom_site_label_1
_geom_bond_atom_site_label_2
_geom_bond_distance
Cl1 C7 1.746(2)
S1 C4 1.7453(18)
S1 C5 1.7223(16)
O1 C1 1.230(2)
O2 C12 1.214(2)
O3 H3 0.8200
O3 C16 1.354(2)
N1 H1 0.8600
N1 C5 1.382(2)
N1 C12 1.356(2)
N2 C13 1.455(2)
N2 C14 1.278(2)
C1 C2 1.454(2)
C1 C6 1.509(2)
C2 C3 1.435(2)
C2 C5 1.384(2)
C3 H3A 0.9300
C3 C4 1.351(2)
C4 C21 1.503(2)
C6 C7 1.385(3)
C6 C11 1.387(3)
C7 C8 1.386(3)
C8 H8 0.9300
C8 C9 1.382(4)
C9 H9 0.9300
C9 C10 1.381(4)
C10 H10 0.9300
C10 C11 1.391(3)
C11 H11 0.9300
C12 C13 1.511(3)
C13 H13A 0.9700
C13 H13B 0.9700
C14 H14 0.9300
C14 C15 1.456(2)
C15 C16 1.405(2)
C15 C20 1.403(2)
C16 C17 1.391(3)
C17 H17 0.9300
C17 C18 1.385(3)
C18 H18 0.9300
C18 C19 1.386(3)
C19 H19 0.9300
C19 C20 1.373(3)
C20 H20 0.9300
C21 H21A 0.9700
C21 H21B 0.9700
C21 C22 1.521(3)
C22 H22A 0.9600
C22 H22B 0.9600
C22 H22C 0.9600

loop_
_geom_hbond_atom_site_label_D
_geom_hbond_atom_site_label_H
_geom_hbond_atom_site_label_A
_geom_hbond_site_symmetry_A
_geom_hbond_distance_DH
_geom_hbond_distance_HA
_geom_hbond_distance_DA
_geom_hbond_angle_DHA
O3 H3 N2 . 0.82 1.94 2.6611(19) 146
N1 H1 O1 . 0.86 2.08 2.7177(19) 130
C14 H14 O3 4_565 0.93 2.56 3.405(2) 152
C20 H20 O2 2_744 0.93 2.57 3.209(2) 126

loop_
_geom_torsion_atom_site_label_1
_geom_torsion_atom_site_label_2
_geom_torsion_atom_site_label_3
_geom_torsion_atom_site_label_4
_geom_torsion
Cl1 C7 C8 C9 178.20(15)
S1 C4 C21 C22 172.69(13)
O1 C1 C2 C3 -179.10(19)
O1 C1 C2 C5 -0.1(3)
O1 C1 C6 C7 -111.3(2)
O1 C1 C6 C11 66.8(3)
O2 C12 C13 N2 173.46(17)
O3 C16 C17 C18 -179.09(18)
N1 C12 C13 N2 -6.6(2)
N2 C14 C15 C16 -2.1(2)
N2 C14 C15 C20 177.49(16)
C1 C2 C3 C4 178.67(17)
C1 C2 C5 S1 -178.41(14)
C1 C2 C5 N1 2.3(3)
C1 C6 C7 Cl1 -1.3(2)
C1 C6 C7 C8 177.39(16)
C1 C6 C11 C10 -176.8(2)
C2 C1 C6 C7 72.0(2)
C2 C1 C6 C11 -110.0(2)
C2 C3 C4 S1 -0.1(2)
C2 C3 C4 C21 178.74(17)
C3 C2 C5 S1 0.69(19)
C3 C2 C5 N1 -178.61(16)
C3 C4 C21 C22 -6.1(3)
C4 S1 C5 N1 178.67(15)
C4 S1 C5 C2 -0.63(14)
C5 S1 C4 C3 0.40(14)
C5 S1 C4 C21 -178.57(14)
C5 N1 C12 O2 0.9(3)
C5 N1 C12 C13 -179.01(16)
C5 C2 C3 C4 -0.4(2)
C6 C1 C2 C3 -2.5(3)
C6 C1 C2 C5 176.43(17)
C6 C7 C8 C9 -0.6(3)
C7 C6 C11 C10 1.3(3)
C7 C8 C9 C10 1.1(3)
C8 C9 C10 C11 -0.5(4)
C9 C10 C11 C6 -0.8(4)
C11 C6 C7 Cl1 -179.40(15)
C11 C6 C7 C8 -0.7(3)
C12 N1 C5 S1 -1.4(2)
C12 N1 C5 C2 177.77(17)
C13 N2 C14 C15 176.28(15)
C14 N2 C13 C12 149.92(16)
C14 C15 C16 O3 -1.5(3)
C14 C15 C16 C17 178.81(15)
C14 C15 C20 C19 -178.92(18)
C15 C16 C17 C18 0.6(3)
C16 C15 C20 C19 0.7(3)
C16 C17 C18 C19 -0.2(3)
C17 C18 C19 C20 0.1(3)
C18 C19 C20 C15 -0.4(3)
C20 C15 C16 O3 178.86(16)
C20 C15 C16 C17 -0.8(2)
